data_1535406
loop_
_publ_author_name
'Boller, H.'
'Klepp, K.O.'

_publ_section_title
;
 Tlx Ti6 Se8 and Tlx Nb6 Se8, two phases with filled up Nb3Te4-type of
 structure showing pronounced disorder
;
_journal_name_full 'Materials Research Bulletin'
_journal_page_first 437
_journal_page_last 442
_journal_volume 18
_journal_year 1983
_chemical_formula_sum 'Nb6 Se8 Tl0.7'
_chemical_name_systematic 'Tl0.7 Nb6 Se8'
_space_group_IT_number 176
_symmetry_space_group_name_Hall '-P 6c'
_symmetry_space_group_name_H-M 'P 63/m'
_cell_angle_alpha 90
_cell_angle_beta 90
_cell_angle_gamma 120
_cell_formula_units_Z 1
_cell_length_a 10.033
_cell_length_b 10.033
_cell_length_c 3.475
_cell_volume 302.933
_citation_journal_id_ASTM MRBUAC
_cod_data_source_file Boller_MRBUAC_1983_496.cif
_cod_data_source_block Nb6Se8Tl0.7
_cod_original_cell_volume 302.9333
_cod_database_code 1535406

loop_
_symmetry_equiv_pos_as_xyz
x,y,z
x-y,x,z+1/2
-y,x-y,z
-x,-y,z+1/2
-x+y,-x,z
y,-x+y,z+1/2
-x,-y,-z
-x+y,-x,-z-1/2
y,-x+y,-z
x,y,-z-1/2
x-y,x,-z
-y,x-y,-z-1/2

loop_
_atom_site_label
_atom_site_type_symbol
_atom_site_fract_x
_atom_site_fract_y
_atom_site_fract_z
_atom_site_occupancy
_atom_site_U_iso_or_equiv
Se2 Se-2 0.3399 0.2798 0.25 1 0.0
Tl1 Tl+2 0 0 0 0.35 0.0
Se1 Se-2 0.3333 0.6667 0.25 1 0.0
Nb1 Nb+2 0.487 0.1078 0.25 1 0.0
